data_7001923
loop_
_publ_author_name
'Banerjee, Sambuddha'
'Mondal, Susmita'
'Sen, Soma'
'Das, Saurabh'
'Hughes, David L.'
'Rizzoli, Corrado'
'Desplanches, C\'edric'
'Mandal, Chitra'
'Mitra, Samiran'

_publ_section_title
;
 Four new dinuclear Cu(ii) hydrazone complexes using various organic
 spacers: syntheses, crystal structures, DNA binding and cleavage
 studies and selective cell inhibitory effect towards leukemic and
 normal lymphocytes
;
_journal_issue 34
_journal_name_full 'Dalton Transactions'
_journal_page_first 6849
_journal_page_last 6860
_journal_paper_doi 10.1039/b903072g
_journal_year 2009
_chemical_formula_moiety 'C30 H28 Cu2 N8 O4, 2(Cl O4)'
_chemical_formula_structural '[Cu(L)(OH2)}2(mu-pyrazine)].2(ClO4)'
_chemical_formula_sum 'C30 H28 Cl2 Cu2 N8 O12'
_chemical_formula_weight 890.6
_chemical_name_common 'Compound 1'
_chemical_name_systematic
;
?
;
_space_group_IT_number 14
_symmetry_cell_setting monoclinic
_symmetry_space_group_name_Hall '-P 2ybc'
_symmetry_space_group_name_H-M 'P 1 21/c 1'
_atom_sites_solution_hydrogens geom
_atom_sites_solution_primary direct
_atom_sites_solution_secondary difmap
_audit_creation_method 'SHELXL-97 and CrysAlis RED'
_cell_angle_alpha 90.00
_cell_angle_beta 95.719(18)
_cell_angle_gamma 90.00
_cell_formula_units_Z 2
_cell_length_a 8.141(2)
_cell_length_b 12.2329(17)
_cell_length_c 17.302(3)
_cell_measurement_temperature 140(1)
_cell_volume 1714.5(6)
_computing_cell_refinement
;
CrysAlis RED, Oxford Diffraction Ltd., Version 1.171.28c4 beta
;
_computing_data_collection
;
CrysAlis CCD, Oxford Diffraction Ltd., Version 1.171.28c4 beta
;
_computing_data_reduction
;
CrysAlis RED, Oxford Diffraction Ltd., Version 1.171.28c4 beta
;
_computing_molecular_graphics 'ORTEP (Johnson, 1971)'
_computing_publication_material 'SHELXL-97 (Sheldrick, 1997b)'
_computing_structure_refinement 'SHELXL-97 (Sheldrick, 1997b)'
_computing_structure_solution 'SHELXS-97 (Sheldrick, 1997a)'
_diffrn_ambient_temperature 140(1)
_diffrn_detector_area_resol_mean 16.0050
_diffrn_measured_fraction_theta_full 0.968
_diffrn_measured_fraction_theta_max 0.968
_diffrn_measurement_device_type 'Oxford Diffraction Xcalibur 3/CCD'
_diffrn_measurement_method 'Thin slice \f and \w scans'
_diffrn_radiation_monochromator graphite
_diffrn_radiation_source 'Enhance (Mo) X-ray Source'
_diffrn_radiation_type Mo-K\a
_diffrn_radiation_wavelength 0.71073
_diffrn_reflns_av_R_equivalents 0.0692
_diffrn_reflns_av_sigmaI/netI 0.0409
_diffrn_reflns_limit_h_max 10
_diffrn_reflns_limit_h_min -10
_diffrn_reflns_limit_k_max 15
_diffrn_reflns_limit_k_min -15
_diffrn_reflns_limit_l_max 22
_diffrn_reflns_limit_l_min -22
_diffrn_reflns_number 19745
_diffrn_reflns_theta_full 27.50
_diffrn_reflns_theta_max 27.50
_diffrn_reflns_theta_min 3.68
_exptl_absorpt_coefficient_mu 1.473
_exptl_absorpt_correction_T_max 1.164
_exptl_absorpt_correction_T_min 0.756
_exptl_absorpt_correction_type multi-scan
_exptl_absorpt_process_details
;
CrysAlis RED, Oxford Diffraction Ltd., Version 1.171.28c4 beta
Empirical absorption correction using spherical harmonics,
implemented in SCALE3 ABSPACK scaling algorithm.
;
_exptl_crystal_colour 'very dark'
_exptl_crystal_density_diffrn 1.725
_exptl_crystal_density_method 'not measured'
_exptl_crystal_description block
_exptl_crystal_F_000 904
_exptl_crystal_size_max 0.59
_exptl_crystal_size_mid 0.35
_exptl_crystal_size_min 0.18
_refine_diff_density_max 0.622
_refine_diff_density_min -1.078
_refine_diff_density_rms 0.091
_refine_ls_extinction_method none
_refine_ls_goodness_of_fit_ref 1.029
_refine_ls_hydrogen_treatment mixed
_refine_ls_matrix_type full
_refine_ls_number_parameters 265
_refine_ls_number_reflns 3824
_refine_ls_number_restraints 0
_refine_ls_restrained_S_all 1.029
_refine_ls_R_factor_all 0.0568
_refine_ls_R_factor_gt 0.0447
_refine_ls_shift/su_max 0.001
_refine_ls_shift/su_mean 0.000
_refine_ls_structure_factor_coef Fsqd
_refine_ls_weighting_details 'calc w=1/[\s^2^(Fo^2^)+(0.0560P)^2^+2.3031P] where P=(Fo^2^+2Fc^2^)/3'
_refine_ls_weighting_scheme calc
_refine_ls_wR_factor_gt 0.1078
_refine_ls_wR_factor_ref 0.1131
_reflns_number_gt 3146
_reflns_number_total 3824
_reflns_threshold_expression I>2sigma(I)
_cod_data_source_file b903072g.txt
_cod_data_source_block Complex1
_cod_depositor_comments
;
The following automatic conversions were performed:
'_symmetry_cell_setting' value 'Monoclinic' changed to 'monoclinic'
according to '/home/saulius/struct/CIF-dictionaries/cif_core.dic'
dictionary named 'cif_core.dic' version 2.4.1 from 2010-06-29.

Automatic conversion script
Id: cif_fix_enum 1527 2010-12-29 10:47:43Z saulius 
;
_cod_original_sg_symbol_H-M P2(1)/c
_cod_database_code 7001923

loop_
_symmetry_equiv_pos_as_xyz
'x, y, z'
'-x, y+1/2, -z+1/2'
'-x, -y, -z'
'x, -y-1/2, z-1/2'

loop_
_atom_site_label
_atom_site_type_symbol
_atom_site_fract_x
_atom_site_fract_y
_atom_site_fract_z
_atom_site_U_iso_or_equiv
_atom_site_adp_type
_atom_site_occupancy
_atom_site_symmetry_multiplicity
_atom_site_calc_flag
_atom_site_refinement_flags
_atom_site_disorder_assembly
_atom_site_disorder_group
Cu Cu 0.09878(5) 0.73262(3) 0.489994(18) 0.02018(12) Uani 1 1 d . . .
O1 O 0.0132(3) 0.70355(16) 0.59003(11) 0.0226(4) Uani 1 1 d . . .
C1 C 0.0528(3) 0.6074(2) 0.61437(14) 0.0190(5) Uani 1 1 d . . .
C11 C -0.0129(4) 0.5693(2) 0.68655(15) 0.0206(6) Uani 1 1 d . . .
C12 C -0.1312(4) 0.6332(2) 0.71728(15) 0.0233(6) Uani 1 1 d . . .
H12 H -0.1635 0.6994 0.6940 0.028 Uiso 1 1 calc R . .
C13 C -0.2009(4) 0.5981(3) 0.78271(15) 0.0272(7) Uani 1 1 d . . .
H13 H -0.2791 0.6413 0.8039 0.033 Uiso 1 1 calc R . .
C14 C -0.1546(4) 0.4988(3) 0.81678(15) 0.0290(7) Uani 1 1 d . . .
H14 H -0.2046 0.4746 0.8597 0.035 Uiso 1 1 calc R . .
C15 C -0.0349(4) 0.4355(3) 0.78755(16) 0.0293(7) Uani 1 1 d . . .
H15 H -0.0026 0.3697 0.8112 0.035 Uiso 1 1 calc R . .
C16 C 0.0367(4) 0.4707(2) 0.72272(15) 0.0261(6) Uani 1 1 d . . .
H16 H 0.1181 0.4287 0.7031 0.031 Uiso 1 1 calc R . .
N2 N 0.1465(3) 0.53803(19) 0.57853(12) 0.0207(5) Uani 1 1 d . . .
N3 N 0.1872(3) 0.58893(19) 0.51256(12) 0.0193(5) Uani 1 1 d . . .
C4 C 0.2829(4) 0.5480(2) 0.46630(15) 0.0222(6) Uani 1 1 d . . .
H4 H 0.3307 0.4792 0.4737 0.027 Uiso 1 1 calc R . .
C41 C 0.3115(3) 0.6187(2) 0.40039(15) 0.0202(6) Uani 1 1 d . . .
N42 N 0.2257(3) 0.71429(19) 0.39691(12) 0.0211(5) Uani 1 1 d . . .
C43 C 0.2430(4) 0.7824(2) 0.33799(16) 0.0255(6) Uani 1 1 d . . .
H43 H 0.1827 0.8471 0.3348 0.031 Uiso 1 1 calc R . .
C44 C 0.3471(4) 0.7604(3) 0.28176(17) 0.0298(7) Uani 1 1 d . . .
H44 H 0.3564 0.8094 0.2413 0.036 Uiso 1 1 calc R . .
C45 C 0.4367(4) 0.6650(3) 0.28646(17) 0.0301(7) Uani 1 1 d . . .
H45 H 0.5096 0.6495 0.2498 0.036 Uiso 1 1 calc R . .
C46 C 0.4174(4) 0.5918(3) 0.34658(16) 0.0259(6) Uani 1 1 d . . .
H46 H 0.4751 0.5262 0.3501 0.031 Uiso 1 1 calc R . .
N51 N 0.0428(3) 0.89120(19) 0.49108(12) 0.0184(5) Uani 1 1 d . . .
C52 C 0.1426(4) 0.9728(2) 0.47396(14) 0.0192(5) Uani 1 1 d . . .
H52 H 0.2435 0.9564 0.4558 0.023 Uiso 1 1 calc R . .
C56 C -0.0985(3) 0.9191(2) 0.51724(14) 0.0196(6) Uani 1 1 d . . .
H56 H -0.1703 0.8644 0.5301 0.024 Uiso 1 1 calc R . .
O6 O -0.1518(3) 0.6911(2) 0.42526(12) 0.0254(5) Uani 1 1 d . . .
Cl8 Cl 0.51896(11) 0.77703(15) 0.57492(7) 0.0244(3) Uani 0.888(5) 1 d P . .
O81 O 0.3554(3) 0.8150(2) 0.57219(14) 0.0386(6) Uani 1 1 d . . .
O82 O 0.5242(4) 0.6706(3) 0.6093(2) 0.0648(12) Uani 0.888(5) 1 d P . .
O83 O 0.6273(3) 0.8498(2) 0.62112(12) 0.0321(5) Uani 1 1 d . . .
O84 O 0.5675(4) 0.7691(4) 0.49843(18) 0.0674(15) Uani 0.888(5) 1 d P . .
Cl9 Cl 0.5189(11) 0.8144(9) 0.5602(5) 0.025(2) Uiso 0.112(5) 1 d P . .
O91 O 0.512(2) 0.8816(16) 0.4965(11) 0.029(5) Uiso 0.112(5) 1 d P . .
O92 O 0.591(2) 0.7074(15) 0.5427(12) 0.025(5) Uiso 0.112(5) 1 d P . .
H61 H -0.225(7) 0.709(4) 0.447(3) 0.067(17) Uiso 1 1 d . . .
H62 H -0.154(6) 0.630(5) 0.423(3) 0.075(18) Uiso 1 1 d . . .

loop_
_atom_site_aniso_label
_atom_site_aniso_U_11
_atom_site_aniso_U_22
_atom_site_aniso_U_33
_atom_site_aniso_U_23
_atom_site_aniso_U_13
_atom_site_aniso_U_12
Cu 0.0273(2) 0.01832(19) 0.01550(17) 0.00149(12) 0.00524(13) 0.00280(14)
O1 0.0302(12) 0.0209(10) 0.0176(9) 0.0014(7) 0.0062(8) 0.0042(8)
C1 0.0213(15) 0.0208(13) 0.0143(11) -0.0003(9) -0.0015(10) -0.0026(11)
C11 0.0233(15) 0.0221(13) 0.0158(12) -0.0023(10) -0.0016(10) -0.0021(11)
C12 0.0269(16) 0.0246(14) 0.0177(12) 0.0011(10) -0.0008(11) 0.0000(12)
C13 0.0308(17) 0.0338(17) 0.0173(13) -0.0017(11) 0.0043(11) -0.0003(13)
C14 0.0392(19) 0.0335(16) 0.0146(12) 0.0027(11) 0.0045(11) -0.0058(14)
C15 0.044(2) 0.0249(15) 0.0181(13) 0.0035(11) -0.0008(12) -0.0005(13)
C16 0.0369(18) 0.0246(15) 0.0168(12) 0.0000(10) 0.0020(11) 0.0035(13)
N2 0.0255(13) 0.0206(11) 0.0162(10) 0.0014(9) 0.0031(9) 0.0014(10)
N3 0.0218(13) 0.0205(11) 0.0158(10) -0.0012(8) 0.0026(9) -0.0015(9)
C4 0.0255(16) 0.0218(14) 0.0192(12) -0.0008(10) 0.0015(11) 0.0026(12)
C41 0.0210(15) 0.0212(13) 0.0182(12) -0.0040(10) 0.0015(10) 0.0007(11)
N42 0.0245(13) 0.0236(12) 0.0149(10) -0.0009(8) 0.0011(9) 0.0014(10)
C43 0.0316(18) 0.0252(15) 0.0197(13) 0.0010(11) 0.0028(11) -0.0005(12)
C44 0.0381(19) 0.0320(16) 0.0197(13) 0.0026(11) 0.0055(12) -0.0012(14)
C45 0.0334(18) 0.0382(17) 0.0204(13) -0.0026(12) 0.0108(12) 0.0000(14)
C46 0.0279(17) 0.0288(15) 0.0218(13) -0.0038(11) 0.0057(11) 0.0012(13)
N51 0.0196(12) 0.0213(11) 0.0142(10) 0.0012(8) 0.0014(8) 0.0005(9)
C52 0.0186(14) 0.0235(14) 0.0159(11) 0.0015(10) 0.0034(10) 0.0000(11)
C56 0.0219(15) 0.0217(13) 0.0153(11) 0.0020(9) 0.0025(10) -0.0032(11)
O6 0.0295(13) 0.0225(11) 0.0243(10) -0.0010(9) 0.0035(9) 0.0005(10)
Cl8 0.0208(5) 0.0313(7) 0.0212(4) -0.0061(5) 0.0027(3) 0.0010(4)
O81 0.0249(13) 0.0450(14) 0.0450(13) -0.0147(11) -0.0017(10) 0.0076(11)
O82 0.059(2) 0.0308(17) 0.096(3) 0.0118(17) -0.031(2) 0.0005(15)
O83 0.0277(13) 0.0465(14) 0.0222(10) -0.0074(9) 0.0032(9) -0.0108(10)
O84 0.0366(19) 0.134(4) 0.0341(17) -0.045(2) 0.0161(14) -0.024(2)

loop_
_atom_type_symbol
_atom_type_description
_atom_type_scat_dispersion_real
_atom_type_scat_dispersion_imag
_atom_type_scat_source
C C 0.0033 0.0016 'International Tables Vol C Tables 4.2.6.8 and 6.1.1.4'
H H 0.0000 0.0000 'International Tables Vol C Tables 4.2.6.8 and 6.1.1.4'
N N 0.0061 0.0033 'International Tables Vol C Tables 4.2.6.8 and 6.1.1.4'
O O 0.0106 0.0060 'International Tables Vol C Tables 4.2.6.8 and 6.1.1.4'
Cu Cu 0.3201 1.2651 'International Tables Vol C Tables 4.2.6.8 and 6.1.1.4'
Cl Cl 0.1484 0.1585 'International Tables Vol C Tables 4.2.6.8 and 6.1.1.4'

loop_
_geom_angle_atom_site_label_1
_geom_angle_atom_site_label_2
_geom_angle_atom_site_label_3
_geom_angle
_geom_angle_site_symmetry_1
_geom_angle_site_symmetry_3
_geom_angle_publ_flag
N3 Cu O1 79.27(9) . . ?
N3 Cu N51 165.52(9) . . ?
O1 Cu N51 93.81(8) . . ?
N3 Cu N42 81.32(10) . . ?
O1 Cu N42 160.48(9) . . ?
N51 Cu N42 104.62(9) . . ?
N3 Cu O6 101.18(10) . . ?
O1 Cu O6 90.81(9) . . ?
N51 Cu O6 91.55(9) . . ?
N42 Cu O6 95.03(9) . . ?
C1 O1 Cu 110.94(17) . . ?
O1 C1 N2 124.6(2) . . ?
O1 C1 C11 117.8(2) . . ?
N2 C1 C11 117.5(2) . . ?
C12 C11 C16 119.6(3) . . ?
C12 C11 C1 117.9(2) . . ?
C16 C11 C1 122.4(3) . . ?
C13 C12 C11 119.7(3) . . ?
C13 C12 H12 120.1 . . ?
C11 C12 H12 120.1 . . ?
C12 C13 C14 120.2(3) . . ?
C12 C13 H13 119.9 . . ?
C14 C13 H13 119.9 . . ?
C15 C14 C13 120.5(3) . . ?
C15 C14 H14 119.7 . . ?
C13 C14 H14 119.7 . . ?
C14 C15 C16 119.5(3) . . ?
C14 C15 H15 120.2 . . ?
C16 C15 H15 120.2 . . ?
C15 C16 C11 120.3(3) . . ?
C15 C16 H16 119.8 . . ?
C11 C16 H16 119.8 . . ?
C1 N2 N3 107.1(2) . . ?
C4 N3 N2 123.9(2) . . ?
C4 N3 Cu 118.14(19) . . ?
N2 N3 Cu 117.89(17) . . ?
N3 C4 C41 114.2(2) . . ?
N3 C4 H4 122.9 . . ?
C41 C4 H4 122.9 . . ?
N42 C41 C46 122.1(3) . . ?
N42 C41 C4 114.9(2) . . ?
C46 C41 C4 123.0(3) . . ?
C43 N42 C41 118.5(2) . . ?
C43 N42 Cu 130.1(2) . . ?
C41 N42 Cu 111.27(18) . . ?
N42 C43 C44 122.4(3) . . ?
N42 C43 H43 118.8 . . ?
C44 C43 H43 118.8 . . ?
C45 C44 C43 118.9(3) . . ?
C45 C44 H44 120.5 . . ?
C43 C44 H44 120.5 . . ?
C44 C45 C46 119.4(3) . . ?
C44 C45 H45 120.3 . . ?
C46 C45 H45 120.3 . . ?
C41 C46 C45 118.6(3) . . ?
C41 C46 H46 120.7 . . ?
C45 C46 H46 120.7 . . ?
C56 N51 C52 116.8(2) . . ?
C56 N51 Cu 117.54(19) . . ?
C52 N51 Cu 125.37(19) . . ?
N51 C52 C56 121.2(3) . 3_576 ?
N51 C52 H52 119.4 . . ?
C56 C52 H52 119.4 3_576 . ?
N51 C56 C52 122.0(3) . 3_576 ?
N51 C56 H56 119.0 . . ?
C52 C56 H56 119.0 3_576 . ?
Cu O6 H61 114(4) . . ?
Cu O6 H62 105(4) . . ?
H61 O6 H62 107(5) . . ?
O81 Cl8 O84 110.0(2) . . ?
O81 Cl8 O82 107.7(2) . . ?
O84 Cl8 O82 109.0(3) . . ?
O81 Cl8 O83 109.88(16) . . ?
O84 Cl8 O83 110.34(19) . . ?
O82 Cl8 O83 109.92(19) . . ?
O81 Cl9 O91 98.9(11) . . ?
O81 Cl9 O83 116.2(6) . . ?
O91 Cl9 O83 113.6(11) . . ?
O81 Cl9 O92 116.6(11) . . ?
O91 Cl9 O92 110.6(13) . . ?
O83 Cl9 O92 101.4(10) . . ?

loop_
_geom_bond_atom_site_label_1
_geom_bond_atom_site_label_2
_geom_bond_distance
_geom_bond_site_symmetry_2
_geom_bond_publ_flag
Cu N3 1.924(2) . ?
Cu O1 1.9615(19) . ?
Cu N51 1.993(2) . ?
Cu N42 2.011(2) . ?
Cu O6 2.284(2) . ?
O1 C1 1.279(3) . ?
C1 N2 1.335(3) . ?
C1 C11 1.482(4) . ?
C11 C12 1.387(4) . ?
C11 C16 1.399(4) . ?
C12 C13 1.384(4) . ?
C12 H12 0.9300 . ?
C13 C14 1.386(4) . ?
C13 H13 0.9300 . ?
C14 C15 1.379(4) . ?
C14 H14 0.9300 . ?
C15 C16 1.383(4) . ?
C15 H15 0.9300 . ?
C16 H16 0.9300 . ?
N2 N3 1.369(3) . ?
N3 C4 1.274(4) . ?
C4 C41 1.469(4) . ?
C4 H4 0.9300 . ?
C41 N42 1.360(4) . ?
C41 C46 1.371(4) . ?
N42 C43 1.335(4) . ?
C43 C44 1.378(4) . ?
C43 H43 0.9300 . ?
C44 C45 1.375(5) . ?
C44 H44 0.9300 . ?
C45 C46 1.393(4) . ?
C45 H45 0.9300 . ?
C46 H46 0.9300 . ?
N51 C56 1.322(4) . ?
N51 C52 1.339(4) . ?
C52 C56 1.383(4) 3_576 ?
C52 H52 0.9300 . ?
C56 C52 1.383(4) 3_576 ?
C56 H56 0.9300 . ?
O6 H61 0.77(6) . ?
O6 H62 0.75(6) . ?
Cl8 Cl9 0.524(11) . ?
Cl8 O92 1.203(19) . ?
Cl8 O81 1.406(2) . ?
Cl8 O84 1.422(3) . ?
Cl8 O82 1.430(4) . ?
Cl8 O83 1.438(2) . ?
Cl8 O91 1.861(19) . ?
O81 Cl9 1.367(9) . ?
O82 O92 1.40(2) . ?
O82 Cl9 1.953(13) . ?
O83 Cl9 1.376(9) . ?
O84 O92 1.079(19) . ?
O84 Cl9 1.300(9) . ?
O84 O91 1.45(2) . ?
Cl9 O91 1.37(2) . ?
Cl9 O92 1.48(2) . ?

loop_
_geom_hbond_atom_site_label_D
_geom_hbond_atom_site_label_H
_geom_hbond_atom_site_label_A
_geom_hbond_distance_DH
_geom_hbond_distance_HA
_geom_hbond_distance_DA
_geom_hbond_angle_DHA
_geom_hbond_site_symmetry_A
O6 H61 O84 0.77(6) 2.11(6) 2.883(4) 175(5) 1_455
O6 H61 O92 0.77(6) 2.34(6) 3.07(2) 157(5) 1_455
O6 H62 N2 0.75(6) 2.05(6) 2.804(3) 177(6) 3_566

loop_
_geom_torsion_atom_site_label_1
_geom_torsion_atom_site_label_2
_geom_torsion_atom_site_label_3
_geom_torsion_atom_site_label_4
_geom_torsion
_geom_torsion_site_symmetry_1
_geom_torsion_site_symmetry_2
_geom_torsion_site_symmetry_3
_geom_torsion_site_symmetry_4
_geom_torsion_publ_flag
N3 Cu O1 C1 -2.91(18) . . . . ?
N51 Cu O1 C1 -170.07(19) . . . . ?
N42 Cu O1 C1 -9.3(4) . . . . ?
O6 Cu O1 C1 98.32(19) . . . . ?
Cu O1 C1 N2 3.1(3) . . . . ?
Cu O1 C1 C11 -175.57(18) . . . . ?
O1 C1 C11 C12 8.9(4) . . . . ?
N2 C1 C11 C12 -169.8(2) . . . . ?
O1 C1 C11 C16 -173.0(3) . . . . ?
N2 C1 C11 C16 8.3(4) . . . . ?
C16 C11 C12 C13 -1.0(4) . . . . ?
C1 C11 C12 C13 177.2(3) . . . . ?
C11 C12 C13 C14 -0.9(4) . . . . ?
C12 C13 C14 C15 2.1(5) . . . . ?
C13 C14 C15 C16 -1.3(5) . . . . ?
C14 C15 C16 C11 -0.6(5) . . . . ?
C12 C11 C16 C15 1.8(4) . . . . ?
C1 C11 C16 C15 -176.3(3) . . . . ?
O1 C1 N2 N3 -0.9(4) . . . . ?
C11 C1 N2 N3 177.7(2) . . . . ?
C1 N2 N3 C4 176.4(3) . . . . ?
C1 N2 N3 Cu -1.9(3) . . . . ?
O1 Cu N3 C4 -175.6(2) . . . . ?
N51 Cu N3 C4 -113.2(4) . . . . ?
N42 Cu N3 C4 2.2(2) . . . . ?
O6 Cu N3 C4 95.7(2) . . . . ?
O1 Cu N3 N2 2.74(18) . . . . ?
N51 Cu N3 N2 65.1(5) . . . . ?
N42 Cu N3 N2 -179.4(2) . . . . ?
O6 Cu N3 N2 -85.95(19) . . . . ?
N2 N3 C4 C41 -178.6(2) . . . . ?
Cu N3 C4 C41 -0.3(3) . . . . ?
N3 C4 C41 N42 -2.9(4) . . . . ?
N3 C4 C41 C46 176.4(3) . . . . ?
C46 C41 N42 C43 1.6(4) . . . . ?
C4 C41 N42 C43 -179.0(3) . . . . ?
C46 C41 N42 Cu -174.9(2) . . . . ?
C4 C41 N42 Cu 4.5(3) . . . . ?
N3 Cu N42 C43 -179.6(3) . . . . ?
O1 Cu N42 C43 -173.3(3) . . . . ?
N51 Cu N42 C43 -13.1(3) . . . . ?
O6 Cu N42 C43 79.8(3) . . . . ?
N3 Cu N42 C41 -3.65(19) . . . . ?
O1 Cu N42 C41 2.7(4) . . . . ?
N51 Cu N42 C41 162.86(18) . . . . ?
O6 Cu N42 C41 -104.22(19) . . . . ?
C41 N42 C43 C44 -1.5(4) . . . . ?
Cu N42 C43 C44 174.3(2) . . . . ?
N42 C43 C44 C45 -0.1(5) . . . . ?
C43 C44 C45 C46 1.6(5) . . . . ?
N42 C41 C46 C45 -0.2(4) . . . . ?
C4 C41 C46 C45 -179.5(3) . . . . ?
C44 C45 C46 C41 -1.4(5) . . . . ?
N3 Cu N51 C56 -100.2(4) . . . . ?
O1 Cu N51 C56 -39.42(19) . . . . ?
N42 Cu N51 C56 147.10(18) . . . . ?
O6 Cu N51 C56 51.49(19) . . . . ?
N3 Cu N51 C52 73.6(4) . . . . ?
O1 Cu N51 C52 134.3(2) . . . . ?
N42 Cu N51 C52 -39.1(2) . . . . ?
O6 Cu N51 C52 -134.7(2) . . . . ?
C56 N51 C52 C56 -0.6(4) . . . 3_576 ?
Cu N51 C52 C56 -174.35(18) . . . 3_576 ?
C52 N51 C56 C52 0.6(4) . . . 3_576 ?
Cu N51 C56 C52 174.86(19) . . . 3_576 ?
